data_2311472
loop_
_publ_author_name
'Nguyen Ngoc, Linh'
'Vu Quoc, Trung'
'Duong Quoc, Hoan'
'Vu Quoc, Manh'
'Truong Minh, Luong'
'Thang Pham, Chien'
'Van Meervelt, Luc'

_publ_section_title
;
 Green synthesis and crystal structure of
 3-(benzo-thia-zol-2-yl)thio-phene.
;
_journal_coeditor_code TX2001
_journal_issue 'Pt 11'
_journal_name_full 'Acta crystallographica. Section E, Crystallographic communications'
_journal_page_first 1647
_journal_page_last 1651
_journal_paper_doi 10.1107/S2056989017014530
_journal_volume 73
_journal_year 2017
_chemical_formula_iupac 'C11 H7 N S2'
_chemical_formula_moiety 'C11 H7 N S2'
_chemical_formula_sum 'C11 H7 N S2'
_chemical_formula_weight 217.30
_chemical_name_systematic
;
3-(Benzothiazol-2-yl)thiophene
;
_space_group_crystal_system monoclinic
_space_group_IT_number 14
_space_group_name_Hall '-P 2ybc'
_space_group_name_H-M_alt 'P 1 21/c 1'
_atom_sites_solution_hydrogens geom
_audit_creation_method
;
Olex2 1.2
(compiled 2017.08.10 svn.r3461 for OlexSys, GUI svn.r5381)
;
_cell_angle_alpha 90
_cell_angle_beta 100.193(2)
_cell_angle_gamma 90
_cell_formula_units_Z 4
_cell_length_a 6.1368(4)
_cell_length_b 13.9799(9)
_cell_length_c 11.4609(7)
_cell_measurement_reflns_used 9904
_cell_measurement_temperature 100(2)
_cell_measurement_theta_max 32.56
_cell_measurement_theta_min 2.91
_cell_volume 967.73(11)
_computing_cell_refinement
;
SAINT (Bruker, 2013)
;
_computing_data_collection
;
APEX2 (Bruker, 2014)
;
_computing_data_reduction
;
SAINT (Bruker, 2013)
;
_computing_molecular_graphics
;
<i>OLEX2</i> (Dolomanov <i>et al.</i>,  2009)
;
_computing_publication_material
;
<i>OLEX2</i> (Dolomanov <i>et al.</i>,  2009)
;
_computing_structure_refinement
;
SHELXL2014 (Sheldrick, 2015b)
;
_computing_structure_solution
;
SHELXT2016 (Sheldrick, 2015a)
;
_diffrn_ambient_temperature 100(2)
_diffrn_measured_fraction_theta_full 0.987
_diffrn_measured_fraction_theta_max 0.991
_diffrn_measurement_device_type 'Bruker APEXII CCD'
_diffrn_measurement_method '\f and \w scans'
_diffrn_radiation_type MoK\a
_diffrn_radiation_wavelength 0.71073
_diffrn_reflns_av_R_equivalents 0.0335
_diffrn_reflns_limit_h_max 8
_diffrn_reflns_limit_h_min -8
_diffrn_reflns_limit_k_max 18
_diffrn_reflns_limit_k_min -18
_diffrn_reflns_limit_l_max 15
_diffrn_reflns_limit_l_min -15
_diffrn_reflns_number 19256
_diffrn_reflns_theta_full 25.242
_diffrn_reflns_theta_max 28.277
_diffrn_reflns_theta_min 2.914
_diffrn_standards_number 0
_exptl_absorpt_coefficient_mu 0.502
_exptl_absorpt_correction_T_max 0.7465
_exptl_absorpt_correction_T_min 0.7026
_exptl_absorpt_correction_type multi-scan
_exptl_absorpt_process_details
;
(SADABS; Bruker, 2014)
;
_exptl_crystal_colour colorless
_exptl_crystal_density_diffrn 1.491
_exptl_crystal_description block
_exptl_crystal_F_000 448
_exptl_crystal_size_max 0.443
_exptl_crystal_size_mid 0.355
_exptl_crystal_size_min 0.307
_refine_diff_density_max 0.610
_refine_diff_density_min -0.515
_refine_ls_extinction_method none
_refine_ls_goodness_of_fit_ref 1.222
_refine_ls_hydrogen_treatment constr
_refine_ls_matrix_type full
_refine_ls_number_parameters 254
_refine_ls_number_reflns 2385
_refine_ls_number_restraints 228
_refine_ls_restrained_S_all 1.179
_refine_ls_R_factor_all 0.0788
_refine_ls_R_factor_gt 0.0762
_refine_ls_shift/su_max 0.001
_refine_ls_shift/su_mean 0.000
_refine_ls_structure_factor_coef Fsqd
_refine_ls_weighting_details 'w=1/[\s^2^(Fo^2^)+(0.0293P)^2^+2.8579P] where P=(Fo^2^+2Fc^2^)/3'
_refine_ls_weighting_scheme calc
_refine_ls_wR_factor_gt 0.1702
_refine_ls_wR_factor_ref 0.1715
_reflns_number_gt 2255
_reflns_number_total 2385
_reflns_threshold_expression 'I > 2\s(I)'
_cod_data_source_file tx2001sup1.cif
_cod_data_source_block I
_cod_original_sg_symbol_H-M 'P 21/c'
_cod_database_code 2311472
_shelx_space_group_comment
;
The symmetry employed for this shelxl refinement is uniquely defined
by the following loop, which should always be used as a source of
symmetry information in preference to the above space-group names.
They are only intended as comments.
;

loop_
_space_group_symop_operation_xyz
'x, y, z'
'-x, y+1/2, -z+1/2'
'-x, -y, -z'
'x, -y-1/2, z-1/2'

loop_
_atom_site_type_symbol
_atom_site_label
_atom_site_fract_x
_atom_site_fract_y
_atom_site_fract_z
_atom_site_U_iso_or_equiv
_atom_site_adp_type
_atom_site_calc_flag
_atom_site_occupancy
_atom_site_disorder_assembly
_atom_site_disorder_group
S S1 0.1359(2) 0.50570(11) 0.64696(12) 0.0370(3) Uani d 0.4884(10) A 1
C C2 0.3260(9) 0.5734(4) 0.5993(4) 0.0304(8) Uani d 0.4884(10) A 1
H H2 0.332074 0.581845 0.517697 0.036 Uiso calc 0.4884(10) A 1
C C3 0.4732(7) 0.6159(3) 0.6887(4) 0.0208(6) Uani d 0.4884(10) A 1
C C4 0.4069(8) 0.5922(3) 0.8006(4) 0.0242(7) Uani d 0.4884(10) A 1
H H4 0.478997 0.617848 0.874094 0.029 Uiso calc 0.4884(10) A 1
C C5 0.2230(7) 0.5268(3) 0.7915(4) 0.0218(7) Uani d 0.4884(10) A 1
H H5 0.162696 0.500659 0.855346 0.026 Uiso calc 0.4884(10) A 1
C C6 0.6552(7) 0.6774(3) 0.6747(4) 0.0202(6) Uani d 0.4884(10) A 1
S S7 0.68433(19) 0.71644(9) 0.53194(10) 0.0230(2) Uani d 0.4884(10) A 1
C C8 0.9176(7) 0.7805(3) 0.5945(3) 0.0188(6) Uani d 0.4884(10) A 1
C C9 1.0540(8) 0.8389(4) 0.5407(4) 0.0256(7) Uani d 0.4884(10) A 1
H H9 1.026389 0.849650 0.457569 0.031 Uiso calc 0.4884(10) A 1
C C10 1.2293(8) 0.8799(4) 0.6130(4) 0.0294(8) Uani d 0.4884(10) A 1
H H10 1.325861 0.919477 0.577890 0.035 Uiso calc 0.4884(10) A 1
C C11 1.2752(8) 0.8670(4) 0.7362(4) 0.0267(8) Uani d 0.4884(10) A 1
H H11 1.398885 0.897336 0.783337 0.032 Uiso calc 0.4884(10) A 1
C C12 1.1363(8) 0.8092(4) 0.7873(4) 0.0246(7) Uani d 0.4884(10) A 1
H H12 1.163974 0.799310 0.870616 0.029 Uiso calc 0.4884(10) A 1
C C13 0.9581(7) 0.7659(3) 0.7183(4) 0.0196(6) Uani d 0.4884(10) A 1
N N14 0.8042(6) 0.7076(3) 0.7618(3) 0.0213(6) Uani d 0.4884(10) A 1
S S15 1.2597(2) 0.90620(10) 0.59226(10) 0.0325(3) Uani d 0.5116(10) A 2
C C16 1.0318(8) 0.8344(4) 0.5615(4) 0.0260(8) Uani d 0.5116(10) A 2
H H16 0.946788 0.825702 0.484562 0.031 Uiso calc 0.5116(10) A 2
C C17 0.9864(6) 0.7905(3) 0.6624(3) 0.0204(6) Uani d 0.5116(10) A 2
C C18 1.1510(8) 0.8185(3) 0.7658(4) 0.0247(7) Uani d 0.5116(10) A 2
H H18 1.149066 0.795829 0.843803 0.030 Uiso calc 0.5116(10) A 2
C C19 1.3063(8) 0.8798(4) 0.7391(4) 0.0255(8) Uani d 0.5116(10) A 2
H H19 1.425444 0.904712 0.795189 0.031 Uiso calc 0.5116(10) A 2
C C20 0.8024(7) 0.7272(3) 0.6680(4) 0.0216(6) Uani d 0.5116(10) A 2
S S21 0.6485(2) 0.68370(9) 0.53382(10) 0.0282(3) Uani d 0.5116(10) A 2
C C22 0.4817(7) 0.6220(3) 0.6160(4) 0.0255(6) Uani d 0.5116(10) A 2
C C23 0.3070(8) 0.5607(4) 0.5775(5) 0.0319(8) Uani d 0.5116(10) A 2
H H23 0.260774 0.544164 0.496484 0.038 Uiso calc 0.5116(10) A 2
C C24 0.2039(10) 0.5250(4) 0.6684(5) 0.0466(10) Uani d 0.5116(10) A 2
H H24 0.078484 0.485473 0.643384 0.056 Uiso calc 0.5116(10) A 2
C C25 0.2579(7) 0.5390(3) 0.7860(5) 0.0269(7) Uani d 0.5116(10) A 2
H H25 0.175882 0.512781 0.841294 0.032 Uiso calc 0.5116(10) A 2
C C26 0.4498(7) 0.5970(4) 0.8198(4) 0.0276(7) Uani d 0.5116(10) A 2
H H26 0.506396 0.606303 0.901659 0.033 Uiso calc 0.5116(10) A 2
C C27 0.5547(7) 0.6395(3) 0.7374(4) 0.0227(6) Uani d 0.5116(10) A 2
N N28 0.7402(6) 0.6993(3) 0.7626(3) 0.0235(6) Uani d 0.5116(10) A 2

loop_
_atom_site_aniso_label
_atom_site_aniso_U_11
_atom_site_aniso_U_22
_atom_site_aniso_U_33
_atom_site_aniso_U_12
_atom_site_aniso_U_13
_atom_site_aniso_U_23
S1 0.0362(6) 0.0388(7) 0.0338(6) -0.0082(5) 0.0007(5) 0.0022(5)
C2 0.0364(15) 0.0304(19) 0.0229(11) -0.0075(11) 0.0016(10) -0.0026(12)
C3 0.0204(10) 0.0211(14) 0.0209(10) 0.0033(8) 0.0036(8) -0.0010(10)
C4 0.0273(13) 0.0233(16) 0.0227(10) 0.0023(10) 0.0062(9) -0.0004(11)
C5 0.0224(13) 0.0164(15) 0.0276(11) 0.0063(10) 0.0069(11) -0.0006(12)
C6 0.0221(10) 0.0205(14) 0.0180(10) 0.0019(8) 0.0038(8) -0.0019(10)
S7 0.0251(5) 0.0246(5) 0.0180(4) -0.0042(4) 0.0004(4) 0.0005(4)
C8 0.0206(11) 0.0185(14) 0.0172(9) 0.0014(8) 0.0033(8) -0.0023(9)
C9 0.0310(13) 0.0225(16) 0.0257(12) -0.0041(10) 0.0115(9) -0.0031(11)
C10 0.0341(15) 0.0267(19) 0.0296(10) -0.0065(12) 0.0116(10) -0.0033(12)
C11 0.0245(14) 0.0281(18) 0.0286(10) -0.0022(11) 0.0076(10) -0.0038(12)
C12 0.0242(12) 0.0293(16) 0.0205(12) -0.0030(9) 0.0048(9) -0.0046(11)
C13 0.0221(10) 0.0188(14) 0.0178(9) 0.0022(8) 0.0029(8) -0.0004(9)
N14 0.0224(10) 0.0225(14) 0.0185(10) 0.0005(9) 0.0020(8) 0.0000(10)
S15 0.0324(5) 0.0418(6) 0.0241(4) -0.0105(5) 0.0072(4) -0.0022(5)
C16 0.0259(14) 0.0317(17) 0.0198(10) -0.0032(11) 0.0026(10) -0.0032(11)
C17 0.0209(10) 0.0203(13) 0.0200(10) 0.0019(8) 0.0037(8) -0.0057(9)
C18 0.0268(12) 0.0271(16) 0.0198(11) -0.0038(10) 0.0030(9) -0.0034(11)
C19 0.0267(13) 0.0279(16) 0.0215(11) -0.0044(10) 0.0033(11) -0.0019(12)
C20 0.0200(10) 0.0206(13) 0.0233(10) 0.0012(8) 0.0009(8) -0.0030(9)
S21 0.0306(5) 0.0311(6) 0.0203(4) -0.0078(4) -0.0028(4) 0.0016(4)
C22 0.0258(12) 0.0208(14) 0.0279(10) -0.0029(9) -0.0006(9) -0.0009(10)
C23 0.0302(14) 0.0231(16) 0.0374(13) -0.0065(10) -0.0075(10) 0.0021(12)
C24 0.0482(19) 0.044(2) 0.0448(11) -0.0254(15) 0.0000(10) -0.0028(12)
C25 0.0213(13) 0.0174(16) 0.0412(11) 0.0018(10) 0.0029(11) 0.0000(13)
C26 0.0242(12) 0.0260(16) 0.0327(12) -0.0040(10) 0.0054(9) -0.0013(11)
C27 0.0204(11) 0.0207(14) 0.0261(9) 0.0013(8) 0.0017(8) -0.0018(9)
N28 0.0234(11) 0.0225(13) 0.0242(9) -0.0012(9) 0.0032(8) -0.0032(9)

loop_
_atom_type_symbol
_atom_type_description
_atom_type_scat_dispersion_real
_atom_type_scat_dispersion_imag
_atom_type_scat_source
C C 0.0033 0.0016 'International Tables Vol C Tables 4.2.6.8 and 6.1.1.4'
H H 0.0000 0.0000 'International Tables Vol C Tables 4.2.6.8 and 6.1.1.4'
N N 0.0061 0.0033 'International Tables Vol C Tables 4.2.6.8 and 6.1.1.4'
S S 0.1246 0.1234 'International Tables Vol C Tables 4.2.6.8 and 6.1.1.4'

loop_
_geom_angle_atom_site_label_1
_geom_angle_atom_site_label_2
_geom_angle_atom_site_label_3
_geom_angle
C3 C2 S1 114.0(4)
C4 C5 S1 107.0(3)
C3 C2 H2 123.0
S1 C2 H2 123.0
N14 C6 C3 124.2(4)
C5 C4 C3 114.8(4)
C2 C3 C4 108.1(4)
C6 C3 C4 125.4(4)
C5 C4 H4 122.6
C3 C4 H4 122.6
C2 S1 C5 96.0(2)
C4 C5 H5 126.5
S1 C5 H5 126.5
C2 C3 C6 126.4(4)
C8 S7 C6 89.31(19)
C3 C6 S7 119.8(3)
N14 C6 S7 116.1(3)
C9 C8 S7 129.7(3)
C13 C8 S7 109.1(3)
C10 C9 C8 116.8(4)
N14 C13 C8 115.5(4)
C12 C13 C8 119.7(4)
C8 C9 H9 121.6
C10 C9 H9 121.6
C12 C11 C10 118.3(4)
C11 C10 H10 118.2
C9 C10 H10 118.2
C9 C10 C11 123.6(5)
C13 C12 C11 120.3(4)
C12 C11 H11 120.8
C10 C11 H11 120.8
C11 C12 H12 119.9
C13 C12 H12 119.9
C9 C8 C13 121.2(4)
C6 N14 C13 110.0(4)
C12 C13 N14 124.7(4)
C18 C19 S15 111.1(3)
C17 C16 S15 111.6(3)
C19 S15 C16 93.7(2)
C17 C16 H16 124.2
S15 C16 H16 124.2
N28 C20 C17 125.4(4)
C19 C18 C17 113.4(4)
C20 C17 C18 124.0(4)
C16 C17 C18 110.2(4)
C19 C18 H18 123.3
C17 C18 H18 123.3
S15 C19 H19 124.5
C18 C19 H19 124.5
C16 C17 C20 125.8(4)
C22 S21 C20 88.5(2)
C17 C20 S21 118.4(3)
N28 C20 S21 116.2(3)
C23 C22 S21 129.2(4)
C27 C22 S21 109.6(3)
C26 C27 C22 120.0(4)
N28 C27 C22 114.4(4)
C25 C24 C23 129.0(5)
C24 C23 H23 122.9
C22 C23 H23 122.9
C22 C23 C24 114.1(5)
C23 C24 H24 115.5
C25 C24 H24 115.5
C27 C26 C25 121.7(4)
C26 C25 H25 123.2
C24 C25 H25 123.2
C24 C25 C26 113.6(5)
C25 C26 H26 119.1
C27 C26 H26 119.1
C20 N28 C27 111.3(4)
C23 C22 C27 121.1(4)
C26 C27 N28 125.6(4)

loop_
_geom_bond_atom_site_label_1
_geom_bond_atom_site_label_2
_geom_bond_distance
S1 C2 1.667(6)
C2 H2 0.9500
C2 C3 1.375(6)
C3 C4 1.449(6)
C4 H4 0.9500
S1 C5 1.674(5)
C4 C5 1.442(7)
C5 H5 0.9500
C3 C6 1.442(6)
C6 S7 1.763(4)
S7 C8 1.733(4)
C8 C9 1.389(6)
C9 H9 0.9500
C9 C10 1.363(7)
C10 H10 0.9500
C10 C11 1.402(7)
C11 H11 0.9500
C11 C12 1.378(7)
C12 H12 0.9500
C12 C13 1.372(6)
C8 C13 1.411(5)
C6 N14 1.299(5)
C13 N14 1.404(6)
S15 C16 1.707(5)
C16 H16 0.9500
C16 C17 1.380(6)
C17 C18 1.468(6)
C18 H18 0.9500
S15 C19 1.697(5)
C18 C19 1.357(7)
C19 H19 0.9500
C17 C20 1.444(6)
C20 S21 1.764(4)
S21 C22 1.738(5)
C22 C23 1.383(6)
C23 H23 0.9500
C23 C24 1.403(8)
C24 H24 0.9500
C24 C25 1.344(8)
C25 H25 0.9500
C25 C26 1.426(6)
C26 H26 0.9500
C26 C27 1.369(7)
C22 C27 1.406(6)
C20 N28 1.273(6)
C27 N28 1.401(5)

loop_
_geom_hbond_atom_site_label_D
_geom_hbond_atom_site_label_H
_geom_hbond_atom_site_label_A
_geom_hbond_site_symmetry_D
_geom_hbond_site_symmetry_H
_geom_hbond_site_symmetry_A
_geom_hbond_distance_DH
_geom_hbond_distance_HA
_geom_hbond_distance_DA
_geom_hbond_angle_DHA
_geom_hbond_publ_flag
C9 H9 N14 1_555 1_555 4_575 0.95 2.54 3.355(6) 144 y
C26 H26 S15 1_555 1_555 4_476 0.95 2.87 3.522(5) 126 y
C5 H5 Cg1 1_555 1_555 2_646 0.95 2.86 3.496(5) 125 y
C5 H5 Cg6 1_555 1_555 2_646 0.95 2.93 3.532(5) 123 y
C11 H11 Cg3 1_555 1_555 2_756 0.95 2.90 3.670(6) 139 y
C11 H11 Cg4 1_555 1_555 2_756 0.95 2.90 3.705(6) 143 y
C19 H19 Cg3 1_555 1_555 2_756 0.95 2.74 3.418(6) 129 y
C19 H19 Cg4 1_555 1_555 2_756 0.95 2.73 3.447(6) 133 y

loop_
_geom_torsion_atom_site_label_1
_geom_torsion_atom_site_label_2
_geom_torsion_atom_site_label_3
_geom_torsion_atom_site_label_4
_geom_torsion
C5 S1 C2 C3 1.2(4)
S1 C2 C3 C6 179.5(4)
S1 C2 C3 C4 -3.4(5)
C2 C3 C4 C5 4.7(6)
C6 C3 C4 C5 -178.3(4)
C3 C4 C5 S1 -3.8(5)
C2 S1 C5 C4 1.5(4)
C2 C3 C6 N14 -172.3(5)
C4 C3 C6 N14 11.2(7)
C2 C3 C6 S7 8.0(6)
C4 C3 C6 S7 -168.5(4)
N14 C6 S7 C8 -0.5(4)
C3 C6 S7 C8 179.2(4)
C6 S7 C8 C9 -178.7(4)
C6 S7 C8 C13 1.2(3)
C13 C8 C9 C10 0.8(7)
S7 C8 C9 C10 -179.3(4)
C8 C9 C10 C11 -0.8(8)
C9 C10 C11 C12 0.4(8)
C10 C11 C12 C13 0.0(8)
C11 C12 C13 N14 -178.5(4)
C11 C12 C13 C8 0.1(7)
C9 C8 C13 C12 -0.5(7)
S7 C8 C13 C12 179.6(4)
C9 C8 C13 N14 178.2(4)
S7 C8 C13 N14 -1.7(5)
C3 C6 N14 C13 179.9(4)
S7 C6 N14 C13 -0.3(5)
C12 C13 N14 C6 180.0(4)
C8 C13 N14 C6 1.3(5)
C19 S15 C16 C17 0.8(4)
S15 C16 C17 C20 178.4(3)
S15 C16 C17 C18 -0.7(5)
C16 C17 C18 C19 0.1(6)
C20 C17 C18 C19 -178.9(4)
C17 C18 C19 S15 0.5(5)
C16 S15 C19 C18 -0.7(4)
C16 C17 C20 N28 -167.9(5)
C18 C17 C20 N28 11.0(7)
C16 C17 C20 S21 12.2(6)
C18 C17 C20 S21 -168.9(3)
N28 C20 S21 C22 0.4(4)
C17 C20 S21 C22 -179.7(3)
C20 S21 C22 C23 -177.2(5)
C20 S21 C22 C27 0.3(3)
C27 C22 C23 C24 4.4(7)
S21 C22 C23 C24 -178.3(4)
C22 C23 C24 C25 -3.2(9)
C23 C24 C25 C26 -1.3(9)
C24 C25 C26 C27 4.9(7)
C25 C26 C27 N28 178.3(4)
C25 C26 C27 C22 -3.8(7)
C23 C22 C27 C26 -1.2(7)
S21 C22 C27 C26 -179.0(4)
C23 C22 C27 N28 176.9(4)
S21 C22 C27 N28 -0.9(5)
C17 C20 N28 C27 179.1(4)
S21 C20 N28 C27 -1.0(5)
C26 C27 N28 C20 179.2(4)
C22 C27 N28 C20 1.2(5)
